data_7230411
loop_
_publ_author_name
'Yu, Chin-Yang'
'Hsu, Chia-Chieh'
'Weng, Hsi-Chen'

_publ_section_title
;
 Synthesis, characterization, aggregation-induced emission,
 solvatochromism and mechanochromism of fluorinated benzothiadiazole
 bonded to tetraphenylethenes
;
_journal_issue 23
_journal_name_full 'RSC Advances'
_journal_page_first 12619
_journal_paper_doi 10.1039/C8RA01448E
_journal_volume 8
_journal_year 2018
_chemical_formula_moiety 'C20 H20 F2 N2 S1'
_chemical_formula_sum 'C60 H42 Cl4 F2 N2 S'
_chemical_formula_weight 1002.82
_chemical_name_systematic
;
 ?
;
_space_group_IT_number 2
_symmetry_cell_setting triclinic
_symmetry_space_group_name_Hall '-P 1'
_symmetry_space_group_name_H-M 'P -1'
_atom_sites_solution_hydrogens geom
_atom_sites_solution_primary direct
_atom_sites_solution_secondary difmap
_audit_creation_method SHELXL-97
_audit_update_record
;
2018-02-10 deposited with the CCDC.
2018-03-28 downloaded from the CCDC.
;
_cell_angle_alpha 93.116(4)
_cell_angle_beta 97.317(4)
_cell_angle_gamma 115.044(4)
_cell_formula_units_Z 1
_cell_length_a 9.1294(12)
_cell_length_b 9.2735(13)
_cell_length_c 16.422(2)
_cell_measurement_reflns_used 0
_cell_measurement_temperature 200(2)
_cell_measurement_theta_max 0
_cell_measurement_theta_min 0
_cell_volume 1240.2(3)
_computing_molecular_graphics 'Ortep-3 for Windows (Farrugia, 1997)'
_computing_publication_material 'WinGX publication routines (Farrugia, 1999)'
_computing_structure_refinement 'SHELXL-97 (Sheldrick, 1997)'
_computing_structure_solution 'SHELXS-86 (Sheldrick, 1986)'
_diffrn_ambient_temperature 200(2)
_diffrn_measured_fraction_theta_full 0.987
_diffrn_measured_fraction_theta_max 0.987
_diffrn_radiation_monochromator graphite
_diffrn_radiation_source 'fine-focus sealed tube'
_diffrn_radiation_type MoK\a
_diffrn_radiation_wavelength 0.71073
_diffrn_reflns_av_R_equivalents 0.0585
_diffrn_reflns_av_sigmaI/netI 0.0301
_diffrn_reflns_limit_h_max 10
_diffrn_reflns_limit_h_min -10
_diffrn_reflns_limit_k_max 11
_diffrn_reflns_limit_k_min -11
_diffrn_reflns_limit_l_max 19
_diffrn_reflns_limit_l_min -19
_diffrn_reflns_number 32746
_diffrn_reflns_theta_full 25.04
_diffrn_reflns_theta_max 25.04
_diffrn_reflns_theta_min 2.50
_exptl_absorpt_coefficient_mu 0.331
_exptl_absorpt_correction_T_max 0.9645
_exptl_absorpt_correction_T_min 0.8039
_exptl_absorpt_correction_type none
_exptl_crystal_colour yellow
_exptl_crystal_density_diffrn 1.343
_exptl_crystal_density_method 'not measured'
_exptl_crystal_description prism
_exptl_crystal_F_000 518
_exptl_crystal_size_max 0.69
_exptl_crystal_size_mid 0.45
_exptl_crystal_size_min 0.11
_refine_diff_density_max 0.436
_refine_diff_density_min -0.530
_refine_diff_density_rms 0.041
_refine_ls_extinction_method none
_refine_ls_goodness_of_fit_ref 1.033
_refine_ls_hydrogen_treatment mixed
_refine_ls_matrix_type full
_refine_ls_number_parameters 334
_refine_ls_number_reflns 4314
_refine_ls_number_restraints 0
_refine_ls_restrained_S_all 1.033
_refine_ls_R_factor_all 0.0489
_refine_ls_R_factor_gt 0.0447
_refine_ls_shift/su_max 0.027
_refine_ls_shift/su_mean 0.001
_refine_ls_structure_factor_coef Fsqd
_refine_ls_weighting_details 'calc w=1/[\s^2^(Fo^2^)+(0.0440P)^2^+0.9596P] where P=(Fo^2^+2Fc^2^)/3'
_refine_ls_weighting_scheme calc
_refine_ls_wR_factor_gt 0.1107
_refine_ls_wR_factor_ref 0.1147
_reflns_number_gt 3948
_reflns_number_total 4314
_reflns_threshold_expression >2sigma(I)
_cod_data_source_file c8ra01448e2.cif
_cod_data_source_block d19031
_cod_database_code 7230411

loop_
_symmetry_equiv_pos_as_xyz
'x, y, z'
'-x, -y, -z'

loop_
_atom_site_label
_atom_site_type_symbol
_atom_site_fract_x
_atom_site_fract_y
_atom_site_fract_z
_atom_site_U_iso_or_equiv
_atom_site_adp_type
_atom_site_occupancy
_atom_site_symmetry_multiplicity
_atom_site_calc_flag
_atom_site_refinement_flags
_atom_site_disorder_assembly
_atom_site_disorder_group
C1 C 0.0310(2) 0.3754(2) 0.47248(11) 0.0243(4) Uani 1 1 d . . .
C2 C 0.1356(2) 0.4718(2) 0.54367(10) 0.0239(4) Uani 1 1 d . . .
C3 C -0.1006(2) 0.4019(2) 0.43059(10) 0.0244(4) Uani 1 1 d . . .
C4 C 0.2718(2) 0.4423(2) 0.58649(10) 0.0250(4) Uani 1 1 d . . .
C5 C 0.2473(2) 0.2884(2) 0.60289(11) 0.0262(4) Uani 1 1 d . B .
H5 H 0.1420 0.2011 0.5870 0.031 Uiso 1 1 calc R . .
C6 C 0.3756(2) 0.2620(2) 0.64219(11) 0.0259(4) Uani 1 1 d . . .
H6 H 0.3568 0.1563 0.6525 0.031 Uiso 1 1 calc R B .
C7 C 0.5321(2) 0.3872(2) 0.66698(10) 0.0236(4) Uani 1 1 d . B .
C8 C 0.5559(2) 0.5398(2) 0.64916(12) 0.0298(4) Uani 1 1 d . . .
H8 H 0.6618 0.6266 0.6640 0.036 Uiso 1 1 calc R B .
C9 C 0.4279(2) 0.5674(2) 0.61019(12) 0.0304(4) Uani 1 1 d . B .
H9 H 0.4470 0.6730 0.5995 0.037 Uiso 1 1 calc R . .
C10 C 0.6686(2) 0.3543(2) 0.70811(10) 0.0239(4) Uani 1 1 d . . .
C11 C 0.6846(2) 0.2154(2) 0.66728(11) 0.0242(4) Uani 1 1 d . B .
C12 C 0.6799(2) 0.1992(2) 0.58210(11) 0.0307(4) Uani 1 1 d . . .
H12 H 0.6603 0.2736 0.5502 0.037 Uiso 1 1 calc R B .
C13 C 0.7036(3) 0.0762(2) 0.54312(13) 0.0394(5) Uani 1 1 d . B .
H13 H 0.7012 0.0674 0.4850 0.047 Uiso 1 1 calc R . .
C14 C 0.7306(3) -0.0336(2) 0.58873(15) 0.0437(5) Uani 1 1 d . . .
H14 H 0.7491 -0.1168 0.5624 0.052 Uiso 1 1 calc R B .
C15 C 0.7305(3) -0.0213(2) 0.67278(15) 0.0452(5) Uani 1 1 d . B .
H15 H 0.7470 -0.0978 0.7042 0.054 Uiso 1 1 calc R . .
C16 C 0.7067(2) 0.1007(2) 0.71183(12) 0.0342(4) Uani 1 1 d . . .
H16 H 0.7053 0.1065 0.7696 0.041 Uiso 1 1 calc R B .
C17 C 0.7730(2) 0.4451(2) 0.77683(10) 0.0236(4) Uani 1 1 d . B .
C18 C 0.9157(2) 0.4175(2) 0.81418(10) 0.0236(4) Uani 1 1 d . . .
C19 C 1.0364(2) 0.4209(2) 0.76969(11) 0.0308(4) Uani 1 1 d . B .
H19 H 1.0311 0.4448 0.7142 0.037 Uiso 1 1 calc R . .
C20 C 1.1642(2) 0.3901(3) 0.80510(12) 0.0388(5) Uani 1 1 d . . .
H20 H 1.2472 0.3948 0.7743 0.047 Uiso 1 1 calc R B .
C21 C 1.1714(2) 0.3523(3) 0.88547(12) 0.0378(5) Uani 1 1 d . B .
H21 H 1.2575 0.3279 0.9093 0.045 Uiso 1 1 calc R . .
C22 C 1.0538(2) 0.3500(2) 0.93074(11) 0.0349(4) Uani 1 1 d . . .
H22 H 1.0588 0.3244 0.9860 0.042 Uiso 1 1 calc R B .
C23 C 0.9281(2) 0.3850(2) 0.89582(11) 0.0294(4) Uani 1 1 d . B .
H23 H 0.8493 0.3867 0.9280 0.035 Uiso 1 1 calc R . .
C24 C 0.7538(2) 0.5764(2) 0.82433(11) 0.0271(4) Uani 1 1 d . . .
C25 C 0.8773(3) 0.7314(2) 0.83516(12) 0.0361(4) Uani 1 1 d . B .
H25 H 0.9714 0.7548 0.8098 0.043 Uiso 1 1 calc R . .
C26 C 0.8649(3) 0.8534(3) 0.88278(14) 0.0480(6) Uani 1 1 d . . .
H26 H 0.9495 0.9597 0.8891 0.058 Uiso 1 1 calc R B .
C27 C 0.7300(3) 0.8198(3) 0.92078(14) 0.0529(7) Uani 1 1 d . B .
H27 H 0.7215 0.9027 0.9536 0.064 Uiso 1 1 calc R . .
C28 C 0.6074(3) 0.6659(3) 0.91105(14) 0.0492(6) Uani 1 1 d . . .
H28 H 0.5148 0.6426 0.9377 0.059 Uiso 1 1 calc R B .
C29 C 0.6180(2) 0.5445(3) 0.86272(13) 0.0372(5) Uani 1 1 d . B .
H29 H 0.5319 0.4389 0.8558 0.045 Uiso 1 1 calc R . .
C30 C 0.6326(4) 0.1193(4) 0.14538(19) 0.0757(9) Uani 1 1 d . . .
H30A H 0.5140 0.0909 0.1398 0.091 Uiso 1 1 calc R . .
H30B H 0.6910 0.2079 0.1909 0.091 Uiso 1 1 calc R . .
F1 F -0.1767(19) 0.297(2) 0.3672(10) 0.0265(19) Uani 0.50 1 d P A 2
F1' F 0.0487(12) 0.2529(12) 0.4379(6) 0.038(3) Uani 0.50 1 d P B 3
N1 N 0.0483(17) 0.2506(15) 0.4353(8) 0.028(4) Uani 0.50 1 d P B 1
N1' N -0.202(3) 0.298(3) 0.3558(15) 0.026(2) Uani 0.50 1 d P B 1
S1 S -0.09386(12) 0.17654(11) 0.35575(6) 0.0313(2) Uani 0.50 1 d P B 1
Cl1 Cl 0.70003(9) 0.18373(8) 0.05429(4) 0.0619(2) Uani 1 1 d . . .
Cl2 Cl 0.66510(12) -0.04645(10) 0.17032(6) 0.0881(3) Uani 1 1 d . . .

loop_
_atom_site_aniso_label
_atom_site_aniso_U_11
_atom_site_aniso_U_22
_atom_site_aniso_U_33
_atom_site_aniso_U_23
_atom_site_aniso_U_13
_atom_site_aniso_U_12
C1 0.0260(9) 0.0250(10) 0.0249(9) 0.0030(8) 0.0045(7) 0.0137(8)
C2 0.0227(8) 0.0260(9) 0.0244(8) 0.0059(7) 0.0029(7) 0.0117(7)
C3 0.0243(9) 0.0262(9) 0.0205(9) 0.0028(7) -0.0005(7) 0.0100(7)
C4 0.0247(9) 0.0294(9) 0.0228(8) 0.0037(7) 0.0015(7) 0.0141(7)
C5 0.0228(9) 0.0262(9) 0.0277(9) 0.0026(7) 0.0000(7) 0.0100(7)
C6 0.0291(9) 0.0229(8) 0.0266(9) 0.0041(7) 0.0017(7) 0.0128(7)
C7 0.0257(9) 0.0266(9) 0.0210(8) 0.0014(7) 0.0005(7) 0.0147(7)
C8 0.0243(9) 0.0254(9) 0.0358(10) 0.0038(7) -0.0033(7) 0.0095(7)
C9 0.0292(9) 0.0245(9) 0.0378(10) 0.0075(8) -0.0006(8) 0.0130(8)
C10 0.0243(8) 0.0243(8) 0.0248(9) 0.0046(7) 0.0031(7) 0.0121(7)
C11 0.0206(8) 0.0234(8) 0.0277(9) 0.0008(7) -0.0004(7) 0.0101(7)
C12 0.0330(10) 0.0319(10) 0.0291(9) 0.0041(8) 0.0060(8) 0.0157(8)
C13 0.0392(11) 0.0393(11) 0.0375(11) -0.0045(9) 0.0120(9) 0.0145(9)
C14 0.0383(11) 0.0316(10) 0.0617(14) -0.0107(10) 0.0037(10) 0.0190(9)
C15 0.0537(13) 0.0284(10) 0.0536(13) -0.0014(9) -0.0098(10) 0.0238(10)
C16 0.0403(11) 0.0267(9) 0.0334(10) 0.0020(8) -0.0038(8) 0.0154(8)
C17 0.0245(8) 0.0255(9) 0.0231(8) 0.0041(7) 0.0033(7) 0.0130(7)
C18 0.0238(9) 0.0238(8) 0.0236(8) -0.0001(7) 0.0008(7) 0.0119(7)
C19 0.0291(9) 0.0429(11) 0.0234(9) 0.0051(8) 0.0043(7) 0.0184(8)
C20 0.0297(10) 0.0593(13) 0.0344(10) 0.0019(9) 0.0069(8) 0.0261(10)
C21 0.0354(11) 0.0518(12) 0.0354(11) 0.0012(9) -0.0030(8) 0.0305(10)
C22 0.0429(11) 0.0457(11) 0.0230(9) 0.0054(8) 0.0003(8) 0.0270(10)
C23 0.0325(10) 0.0392(10) 0.0228(9) 0.0031(7) 0.0052(7) 0.0215(8)
C24 0.0297(9) 0.0327(9) 0.0236(9) -0.0002(7) -0.0036(7) 0.0205(8)
C25 0.0375(11) 0.0337(10) 0.0359(10) -0.0001(8) -0.0016(8) 0.0171(9)
C26 0.0596(14) 0.0333(11) 0.0474(13) -0.0080(9) -0.0119(11) 0.0238(11)
C27 0.0718(17) 0.0583(15) 0.0433(13) -0.0162(11) -0.0112(11) 0.0503(14)
C28 0.0509(13) 0.0676(16) 0.0444(12) -0.0070(11) 0.0045(10) 0.0428(13)
C29 0.0328(10) 0.0447(11) 0.0387(11) -0.0035(9) 0.0013(8) 0.0237(9)
C30 0.095(2) 0.106(2) 0.0657(18) 0.0336(17) 0.0317(16) 0.073(2)
F1 0.025(5) 0.034(2) 0.018(4) 0.000(2) -0.015(3) 0.016(3)
F1' 0.037(6) 0.049(6) 0.029(4) 0.001(4) -0.010(3) 0.024(4)
N1 0.037(8) 0.020(6) 0.037(7) -0.009(5) 0.010(5) 0.022(5)
N1' 0.026(6) 0.033(3) 0.017(5) -0.008(4) -0.019(4) 0.019(3)
S1 0.0355(5) 0.0326(5) 0.0251(5) -0.0033(4) -0.0006(4) 0.0163(4)
Cl1 0.0682(4) 0.0612(4) 0.0686(4) 0.0208(3) 0.0260(3) 0.0343(3)
Cl2 0.1086(7) 0.0738(5) 0.0918(6) 0.0371(4) 0.0219(5) 0.0445(5)

loop_
_atom_type_symbol
_atom_type_description
_atom_type_scat_dispersion_real
_atom_type_scat_dispersion_imag
_atom_type_scat_source
C C 0.0033 0.0016 'International Tables Vol C Tables 4.2.6.8 and 6.1.1.4'
H H 0.0000 0.0000 'International Tables Vol C Tables 4.2.6.8 and 6.1.1.4'
F F 0.0171 0.0103 'International Tables Vol C Tables 4.2.6.8 and 6.1.1.4'
N N 0.0061 0.0033 'International Tables Vol C Tables 4.2.6.8 and 6.1.1.4'
S S 0.1246 0.1234 'International Tables Vol C Tables 4.2.6.8 and 6.1.1.4'
Cl Cl 0.1484 0.1585 'International Tables Vol C Tables 4.2.6.8 and 6.1.1.4'

loop_
_geom_angle_atom_site_label_1
_geom_angle_atom_site_label_2
_geom_angle_atom_site_label_3
_geom_angle
_geom_angle_site_symmetry_1
_geom_angle_site_symmetry_3
F1' C1 N1 1.3(10) . .
F1' C1 C2 122.1(4) . .
N1 C1 C2 123.1(6) . .
F1' C1 C3 114.6(4) . .
N1 C1 C3 113.6(6) . .
C2 C1 C3 123.35(17) . .
C3 C2 C1 113.66(16) 2_566 .
C3 C2 C4 123.73(15) 2_566 .
C1 C2 C4 122.60(16) . .
F1 C3 C2 126.4(6) . 2_566
F1 C3 C1 110.6(6) . .
C2 C3 C1 122.99(16) 2_566 .
F1 C3 N1' 9.4(15) . .
C2 C3 N1' 117.0(9) 2_566 .
C1 C3 N1' 120.0(9) . .
C9 C4 C5 118.33(16) . .
C9 C4 C2 120.76(16) . .
C5 C4 C2 120.91(15) . .
C6 C5 C4 120.42(16) . .
C6 C5 H5 119.8 . .
C4 C5 H5 119.8 . .
C5 C6 C7 121.55(16) . .
C5 C6 H6 119.2 . .
C7 C6 H6 119.2 . .
C8 C7 C6 117.59(15) . .
C8 C7 C10 122.14(15) . .
C6 C7 C10 120.23(15) . .
C9 C8 C7 121.22(17) . .
C9 C8 H8 119.4 . .
C7 C8 H8 119.4 . .
C8 C9 C4 120.86(17) . .
C8 C9 H9 119.6 . .
C4 C9 H9 119.6 . .
C17 C10 C11 121.80(15) . .
C17 C10 C7 122.92(15) . .
C11 C10 C7 115.27(14) . .
C16 C11 C12 118.18(17) . .
C16 C11 C10 122.07(16) . .
C12 C11 C10 119.75(15) . .
C13 C12 C11 120.96(18) . .
C13 C12 H12 119.5 . .
C11 C12 H12 119.5 . .
C14 C13 C12 120.03(19) . .
C14 C13 H13 120.0 . .
C12 C13 H13 120.0 . .
C15 C14 C13 119.39(18) . .
C15 C14 H14 120.3 . .
C13 C14 H14 120.3 . .
C14 C15 C16 120.79(19) . .
C14 C15 H15 119.6 . .
C16 C15 H15 119.6 . .
C15 C16 C11 120.59(19) . .
C15 C16 H16 119.7 . .
C11 C16 H16 119.7 . .
C10 C17 C18 122.38(15) . .
C10 C17 C24 123.91(15) . .
C18 C17 C24 113.66(14) . .
C19 C18 C23 118.33(16) . .
C19 C18 C17 122.19(15) . .
C23 C18 C17 119.47(15) . .
C20 C19 C18 120.88(17) . .
C20 C19 H19 119.6 . .
C18 C19 H19 119.6 . .
C19 C20 C21 119.98(18) . .
C19 C20 H20 120.0 . .
C21 C20 H20 120.0 . .
C22 C21 C20 119.91(17) . .
C22 C21 H21 120.0 . .
C20 C21 H21 120.0 . .
C21 C22 C23 120.01(17) . .
C21 C22 H22 120.0 . .
C23 C22 H22 120.0 . .
C22 C23 C18 120.82(17) . .
C22 C23 H23 119.6 . .
C18 C23 H23 119.6 . .
C25 C24 C29 118.69(18) . .
C25 C24 C17 120.06(17) . .
C29 C24 C17 121.13(17) . .
C24 C25 C26 120.7(2) . .
C24 C25 H25 119.6 . .
C26 C25 H25 119.6 . .
C27 C26 C25 119.9(2) . .
C27 C26 H26 120.0 . .
C25 C26 H26 120.0 . .
C28 C27 C26 119.8(2) . .
C28 C27 H27 120.1 . .
C26 C27 H27 120.1 . .
C27 C28 C29 120.5(2) . .
C27 C28 H28 119.7 . .
C29 C28 H28 119.7 . .
C28 C29 C24 120.3(2) . .
C28 C29 H29 119.8 . .
C24 C29 H29 119.8 . .
Cl1 C30 Cl2 112.14(17) . .
Cl1 C30 H30A 109.2 . .
Cl2 C30 H30A 109.2 . .
Cl1 C30 H30B 109.2 . .
Cl2 C30 H30B 109.2 . .
H30A C30 H30B 107.9 . .
C1 N1 S1 106.5(8) . .
C3 N1' S1 94.6(10) . .
N1 S1 N1' 105.3(8) . .

loop_
_geom_bond_atom_site_label_1
_geom_bond_atom_site_label_2
_geom_bond_distance
_geom_bond_site_symmetry_2
C1 F1' 1.322(9) .
C1 N1 1.357(10) .
C1 C2 1.399(3) .
C1 C3 1.426(2) .
C2 C3 1.397(2) 2_566
C2 C4 1.483(2) .
C3 F1 1.285(16) .
C3 C2 1.397(2) 2_566
C3 N1' 1.46(2) .
C4 C9 1.392(3) .
C4 C5 1.396(2) .
C5 C6 1.384(2) .
C5 H5 0.9500 .
C6 C7 1.396(2) .
C6 H6 0.9500 .
C7 C8 1.392(2) .
C7 C10 1.494(2) .
C8 C9 1.386(2) .
C8 H8 0.9500 .
C9 H9 0.9500 .
C10 C17 1.354(2) .
C10 C11 1.490(2) .
C11 C16 1.391(3) .
C11 C12 1.392(3) .
C12 C13 1.387(3) .
C12 H12 0.9500 .
C13 C14 1.381(3) .
C13 H13 0.9500 .
C14 C15 1.379(3) .
C14 H14 0.9500 .
C15 C16 1.380(3) .
C15 H15 0.9500 .
C16 H16 0.9500 .
C17 C18 1.494(2) .
C17 C24 1.495(2) .
C18 C19 1.389(2) .
C18 C23 1.391(2) .
C19 C20 1.382(3) .
C19 H19 0.9500 .
C20 C21 1.385(3) .
C20 H20 0.9500 .
C21 C22 1.375(3) .
C21 H21 0.9500 .
C22 C23 1.386(3) .
C22 H22 0.9500 .
C23 H23 0.9500 .
C24 C25 1.385(3) .
C24 C29 1.390(3) .
C25 C26 1.392(3) .
C25 H25 0.9500 .
C26 C27 1.377(4) .
C26 H26 0.9500 .
C27 C28 1.376(4) .
C27 H27 0.9500 .
C28 C29 1.386(3) .
C28 H28 0.9500 .
C29 H29 0.9500 .
C30 Cl1 1.730(3) .
C30 Cl2 1.744(3) .
C30 H30A 0.9900 .
C30 H30B 0.9900 .
N1 S1 1.606(14) .
N1' S1 1.79(2) .
